data_4514645
loop_
_publ_author_name
'Sandl, Sebastian'
'Maier, Thomas M.'
'van Leest, Nicolaas P.'
'Kr\"oncke, Susanne'
'Chakraborty, Uttam'
'Demeshko, Serhiy'
'Koszinowski, Konrad'
'de Bruin, Bas'
'Meyer, Franc'
'Bodensteiner, Michael'
'Herrmann, Carmen'
'Wolf, Robert'
'Jacobi von Wangelin, Axel'

_publ_section_title
;
 Cobalt-Catalyzed Hydrogenations via Olefin Cobaltate and Hydride
 Intermediates
;
_journal_issue 8
_journal_name_full 'ACS Catalysis'
_journal_page_first 7596
_journal_paper_doi 10.1021/acscatal.9b01584
_journal_volume 9
_journal_year 2019
_chemical_formula_moiety 'C42 H46 Co N2, C3 H7'
_chemical_formula_sum 'C45 H53 Co N2'
_chemical_formula_weight 680.82
_space_group_crystal_system triclinic
_space_group_IT_number 2
_space_group_name_Hall '-P 1'
_space_group_name_H-M_alt 'P -1'
_symmetry_space_group_name_Hall '-P 1'
_symmetry_space_group_name_H-M 'P -1'
_atom_sites_solution_hydrogens geom
_audit_creation_date 2018-08-16
_audit_creation_method
;
Olex2 1.2-alpha
(compiled 2018.07.26 svn.r3523 for OlexSys, GUI svn.r5532)
;
_cell_angle_alpha 69.519(2)
_cell_angle_beta 77.844(2)
_cell_angle_gamma 79.251(2)
_cell_formula_units_Z 2
_cell_length_a 12.3103(3)
_cell_length_b 12.6855(3)
_cell_length_c 13.5302(4)
_cell_measurement_reflns_used 24500
_cell_measurement_temperature 123.0
_cell_measurement_theta_max 66.5460
_cell_measurement_theta_min 3.6640
_cell_volume 1920.22(9)
_computing_cell_refinement 'CrysAlisPro 1.171.38.43 (Rigaku OD, 2015)'
_computing_data_collection 'CrysAlisPro 1.171.38.43 (Rigaku OD, 2015)'
_computing_data_reduction 'CrysAlisPro 1.171.38.43 (Rigaku OD, 2015)'
_computing_molecular_graphics 'Olex2 (Dolomanov et al., 2009)'
_computing_publication_material 'Olex2 (Dolomanov et al., 2009)'
_computing_structure_refinement 'ShelXL (Sheldrick, 2015)'
_computing_structure_solution 'ShelXT (Sheldrick, 2015)'
_diffrn_ambient_temperature 123.0
_diffrn_detector_area_resol_mean 5.1773
_diffrn_detector_type Atlas
_diffrn_measured_fraction_theta_full 0.974
_diffrn_measured_fraction_theta_max 0.974
_diffrn_measurement_details
;
List of Runs (angles in degrees, time in seconds):

  # Type    Start    End  Width  t~exp~   \w     \q     \k     \f   Frames
--------------------------------------------------------------------------
  1  \w    -67.00  35.00   1.00    2.06    --  -40.71  37.00-150.00  102
  2  \w   -122.00   6.00   1.00    2.06    --  -40.71 -19.00  30.00  128
  3  \w      2.00  98.00   1.00    2.06    --   40.71-125.00 -60.00   96
  4  \w     18.00 121.00   1.00    8.26    --   92.64-125.00-120.00  103
  5  \w     14.00 126.00   1.00    8.26    --   92.64 -77.00-120.00  112
  6  \w     14.00 126.00   1.00    8.26    --   92.64 -77.00  60.00  112
  7  \w     15.00  69.00   1.00    8.26    --   92.64 -30.00-120.00   54
  8  \w     15.00  69.00   1.00    8.26    --   92.64 -30.00  60.00   54
  9  \w     18.00 121.00   1.00    8.26    --   92.64-125.00  60.00  103
 10  \w      3.00 158.00   1.00    8.26    --   92.64   0.00 -90.00  155
 11  \w   -115.00 -11.00   1.00    2.06    --  -40.71 -57.00 -30.00  104
 12  \w   -119.00  -7.00   1.00    2.06    --  -40.71 -77.00-120.00  112
 13  \w      7.00 119.00   1.00    2.06    --   40.71  77.00 150.00  112
 14  \w   -157.00 -53.00   1.00    8.26    --  -83.00 -61.00 120.00  104
 15  \w   -157.00 -53.00   1.00    8.26    --  -83.00 -61.00  60.00  104
 16  \w   -162.00 -49.00   1.00    8.26    --  -83.00 -77.00-150.00  113
 17  \w   -162.00 -49.00   1.00    8.26    --  -83.00 -77.00 -90.00  113
 18  \w     65.00 158.00   1.00    8.26    --   92.64  45.00 -30.00   93
 19  \w     62.00 158.00   1.00    8.26    --   92.64  30.00  60.00   96
 20  \w   -115.00 -11.00   1.00    2.06    --  -40.71 -57.00-120.00  104
 21  \w      2.00  98.00   1.00    2.06    --   40.71-125.00 120.00   96
 22  \w      7.00 119.00   1.00    2.06    --   40.71  77.00  60.00  112
 23  \w   -162.00 -49.00   1.00    8.26    --  -83.00 -77.00  30.00  113
 24  \w   -162.00 -49.00   1.00    8.26    --  -83.00 -77.00-180.00  113
 25  \w   -162.00 -49.00   1.00    8.26    --  -83.00 -77.00 -60.00  113
 26  \w   -162.00 -49.00   1.00    8.26    --  -83.00 -77.00-120.00  113
 27  \w   -162.00 -49.00   1.00    8.26    --  -83.00 -77.00 120.00  113
 28  \w   -162.00 -49.00   1.00    8.26    --  -83.00 -77.00   0.00  113
 29  \w   -119.00  -7.00   1.00    2.06    --  -40.71 -77.00 150.00  112
 30  \w   -115.00 -11.00   1.00    2.06    --  -40.71 -57.00  30.00  104
 31  \w      7.00 119.00   1.00    2.06    --   40.71  77.00  30.00  112
 32  \w   -162.00 -54.00   1.00    8.26    --  -83.00 -77.00  60.00  108
 33  \w   -162.00 -49.00   1.00    8.26    --  -83.00 -77.00 -30.00  113
;
_diffrn_measurement_device 'four-circle diffractometer'
_diffrn_measurement_device_type 'SuperNova, Single source at offset, Atlas'
_diffrn_measurement_method '\w scans'
_diffrn_radiation_type CuK\a
_diffrn_radiation_wavelength 1.54184
_diffrn_reflns_av_R_equivalents 0.0613
_diffrn_reflns_av_unetI/netI 0.0305
_diffrn_reflns_Laue_measured_fraction_full 0.974
_diffrn_reflns_Laue_measured_fraction_max 0.974
_diffrn_reflns_limit_h_max 14
_diffrn_reflns_limit_h_min -14
_diffrn_reflns_limit_k_max 15
_diffrn_reflns_limit_k_min -14
_diffrn_reflns_limit_l_max 14
_diffrn_reflns_limit_l_min -16
_diffrn_reflns_number 41777
_diffrn_reflns_point_group_measured_fraction_full 0.974
_diffrn_reflns_point_group_measured_fraction_max 0.974
_diffrn_reflns_theta_full 66.545
_diffrn_reflns_theta_max 66.545
_diffrn_reflns_theta_min 3.531
_exptl_absorpt_coefficient_mu 3.731
_exptl_absorpt_correction_T_max 1.00000
_exptl_absorpt_correction_T_min 0.54493
_exptl_absorpt_correction_type multi-scan
_exptl_absorpt_process_details
;
CrysAlisPro 1.171.38.43 (Rigaku Oxford Diffraction, 2015)
Empirical absorption correction using spherical harmonics,
 implemented in SCALE3 ABSPACK scaling algorithm.
;
_exptl_crystal_colour 'clear dark red'
_exptl_crystal_colour_lustre clear
_exptl_crystal_colour_modifier dark
_exptl_crystal_colour_primary red
_exptl_crystal_density_diffrn 1.177
_exptl_crystal_description block
_exptl_crystal_F_000 728
_exptl_crystal_size_max 0.291
_exptl_crystal_size_mid 0.197
_exptl_crystal_size_min 0.073
_refine_diff_density_max 0.232
_refine_diff_density_min -0.513
_refine_diff_density_rms 0.044
_refine_ls_extinction_method none
_refine_ls_goodness_of_fit_ref 1.038
_refine_ls_hydrogen_treatment constr
_refine_ls_matrix_type full
_refine_ls_number_parameters 442
_refine_ls_number_reflns 6603
_refine_ls_number_restraints 0
_refine_ls_restrained_S_all 1.038
_refine_ls_R_factor_all 0.0335
_refine_ls_R_factor_gt 0.0320
_refine_ls_shift/su_max 0.001
_refine_ls_shift/su_mean 0.000
_refine_ls_structure_factor_coef Fsqd
_refine_ls_weighting_details 'w=1/[\s^2^(Fo^2^)+(0.0417P)^2^+0.6585P] where P=(Fo^2^+2Fc^2^)/3'
_refine_ls_weighting_scheme calc
_refine_ls_wR_factor_gt 0.0814
_refine_ls_wR_factor_ref 0.0825
_reflns_Friedel_coverage 0.000
_reflns_number_gt 6358
_reflns_number_total 6603
_reflns_threshold_expression 'I > 2\s(I)'
_cod_data_source_file cs9b01584_si_002.cif
_cod_data_source_block ssc10a_red
_cod_database_code 4514645
_shelx_shelxl_version_number 2018/3
_shelx_space_group_comment
;
The symmetry employed for this shelxl refinement is uniquely defined
by the following loop, which should always be used as a source of
symmetry information in preference to the above space-group names.
They are only intended as comments.
;
_shelx_estimated_absorpt_t_max 0.772
_shelx_estimated_absorpt_t_min 0.410
_olex2_refinement_description
;
1. Fixed Uiso
 At 1.2 times of:
  All C(H) groups, All C(H,H) groups
 At 1.5 times of:
  All C(H,H,H) groups
2.a Ternary CH refined with riding coordinates:
 C25(H25), C28(H28), C37(H37), C40(H40)
2.b Secondary CH2 refined with riding coordinates:
 C43(H43A,H43B), C44(H44A,H44B)
2.c Aromatic/amide H refined with riding coordinates:
 C1(H1), C2(H2), C3(H3), C4(H4), C5(H5), C6(H6), C12(H12), C13(H13), C14(H14),
 C16(H16), C17(H17), C18(H18), C21(H21), C22(H22), C23(H23), C33(H33), C34(H34),
  C35(H35)
2.d Idealised Me refined as rotating group:
 C26(H26A,H26B,H26C), C27(H27A,H27B,H27C), C29(H29A,H29B,H29C), C30(H30A,H30B,
 H30C), C38(H38A,H38B,H38C), C39(H39A,H39B,H39C), C41(H41A,H41B,H41C), C42(H42A,
 H42B,H42C), C45(H45A,H45B,H45C)
;
_smtbx_masks_void_probe_radius 1.2
_smtbx_masks_void_truncation_radius 1.2
_olex2_submission_special_instructions 'No special instructions were received'
_oxdiff_exptl_absorpt_empirical_details
;
Empirical correction (ABSPACK) includes:
- Absorption correction using spherical harmonics
- Frame scaling
;

loop_
_space_group_symop_operation_xyz
'x, y, z'
'-x, -y, -z'

loop_
_atom_site_label
_atom_site_type_symbol
_atom_site_fract_x
_atom_site_fract_y
_atom_site_fract_z
_atom_site_U_iso_or_equiv
_atom_site_adp_type
_atom_site_occupancy
_atom_site_site_symmetry_order
_atom_site_calc_flag
_atom_site_refinement_flags_posn
Co1 Co 0.15182(2) 0.26739(2) 0.28896(2) 0.01421(8) Uani 1 1 d .
N1 N 0.29296(10) 0.23142(10) 0.19591(10) 0.0138(3) Uani 1 1 d .
N2 N 0.26131(10) 0.29370(10) 0.36576(10) 0.0146(3) Uani 1 1 d .
C1 C 0.01083(14) 0.38505(15) 0.24046(18) 0.0386(5) Uani 1 1 d .
H1 H 0.010848 0.462797 0.198626 0.046 Uiso 1 1 calc R
C2 C -0.00105(14) 0.35244(18) 0.35203(19) 0.0403(5) Uani 1 1 d .
H2 H -0.014495 0.408430 0.386369 0.048 Uiso 1 1 calc R
C3 C 0.00682(13) 0.23876(19) 0.41205(15) 0.0376(5) Uani 1 1 d .
H3 H -0.001696 0.216672 0.487715 0.045 Uiso 1 1 calc R
C4 C 0.02723(13) 0.15640(15) 0.36175(16) 0.0329(4) Uani 1 1 d .
H4 H 0.038954 0.078449 0.402672 0.040 Uiso 1 1 calc R
C5 C 0.03050(13) 0.18807(16) 0.25138(16) 0.0307(4) Uani 1 1 d .
H5 H 0.037988 0.131815 0.218143 0.037 Uiso 1 1 calc R
C6 C 0.02276(13) 0.30194(17) 0.19065(15) 0.0337(4) Uani 1 1 d .
H6 H 0.025492 0.323912 0.115536 0.040 Uiso 1 1 calc R
C7 C 0.36653(12) 0.27697(11) 0.32027(12) 0.0142(3) Uani 1 1 d .
C8 C 0.38364(11) 0.24278(11) 0.22724(11) 0.0135(3) Uani 1 1 d .
C9 C 0.50503(12) 0.22716(12) 0.18923(12) 0.0152(3) Uani 1 1 d .
C10 C 0.55595(12) 0.25409(12) 0.26132(12) 0.0153(3) Uani 1 1 d .
C11 C 0.47637(12) 0.28374(12) 0.34289(12) 0.0156(3) Uani 1 1 d .
C12 C 0.51478(13) 0.30943(13) 0.41938(13) 0.0216(3) Uani 1 1 d .
H12 H 0.464108 0.328846 0.475601 0.026 Uiso 1 1 calc R
C13 C 0.63203(13) 0.30611(14) 0.41191(13) 0.0248(4) Uani 1 1 d .
H13 H 0.658800 0.323887 0.464411 0.030 Uiso 1 1 calc R
C14 C 0.70842(13) 0.27844(14) 0.33245(13) 0.0235(4) Uani 1 1 d .
H14 H 0.786120 0.277827 0.330512 0.028 Uiso 1 1 calc R
C15 C 0.67135(12) 0.25060(12) 0.25280(12) 0.0179(3) Uani 1 1 d .
C16 C 0.73875(12) 0.21816(13) 0.16677(13) 0.0220(3) Uani 1 1 d .
H16 H 0.817870 0.214898 0.157092 0.026 Uiso 1 1 calc R
C17 C 0.69016(13) 0.19144(14) 0.09736(13) 0.0236(3) Uani 1 1 d .
H17 H 0.737059 0.169800 0.040491 0.028 Uiso 1 1 calc R
C18 C 0.57221(12) 0.19499(13) 0.10754(13) 0.0197(3) Uani 1 1 d .
H18 H 0.540775 0.175508 0.058815 0.024 Uiso 1 1 calc R
C19 C 0.30602(11) 0.19231(13) 0.10688(12) 0.0158(3) Uani 1 1 d .
C20 C 0.30544(12) 0.07581(13) 0.12663(13) 0.0210(3) Uani 1 1 d .
C21 C 0.31938(15) 0.03788(15) 0.03947(15) 0.0313(4) Uani 1 1 d .
H21 H 0.320263 -0.040568 0.051047 0.038 Uiso 1 1 calc R
C22 C 0.33198(15) 0.11254(17) -0.06374(15) 0.0355(4) Uani 1 1 d .
H22 H 0.342019 0.085081 -0.122400 0.043 Uiso 1 1 calc R
C23 C 0.33002(14) 0.22681(17) -0.08187(14) 0.0313(4) Uani 1 1 d .
H23 H 0.337833 0.277326 -0.153205 0.038 Uiso 1 1 calc R
C24 C 0.31677(13) 0.26973(14) 0.00251(13) 0.0214(3) Uani 1 1 d .
C25 C 0.29504(14) -0.00681(13) 0.23991(14) 0.0266(4) Uani 1 1 d .
H25 H 0.264459 0.038512 0.289256 0.032 Uiso 1 1 calc R
C26 C 0.40929(17) -0.06767(18) 0.26763(18) 0.0452(5) Uani 1 1 d .
H26A H 0.441272 -0.113922 0.221257 0.068 Uiso 1 1 calc GR
H26B H 0.400683 -0.116587 0.342425 0.068 Uiso 1 1 calc GR
H26C H 0.459284 -0.011563 0.257000 0.068 Uiso 1 1 calc GR
C27 C 0.21457(16) -0.09343(16) 0.26130(18) 0.0400(5) Uani 1 1 d .
H27A H 0.142031 -0.053761 0.241611 0.060 Uiso 1 1 calc GR
H27B H 0.204628 -0.138282 0.337330 0.060 Uiso 1 1 calc GR
H27C H 0.245459 -0.143788 0.218660 0.060 Uiso 1 1 calc GR
C28 C 0.31516(15) 0.39577(15) -0.01826(14) 0.0302(4) Uani 1 1 d .
H28 H 0.309136 0.407028 0.052342 0.036 Uiso 1 1 calc R
C29 C 0.21448(16) 0.46586(16) -0.06919(18) 0.0408(5) Uani 1 1 d .
H29A H 0.220585 0.460400 -0.140680 0.061 Uiso 1 1 calc GR
H29B H 0.212498 0.545296 -0.074729 0.061 Uiso 1 1 calc GR
H29C H 0.145610 0.436962 -0.024921 0.061 Uiso 1 1 calc GR
C30 C 0.42207(18) 0.4409(2) -0.0876(2) 0.0661(8) Uani 1 1 d .
H30A H 0.487093 0.395318 -0.055613 0.099 Uiso 1 1 calc GR
H30B H 0.420496 0.520074 -0.092388 0.099 Uiso 1 1 calc GR
H30C H 0.427341 0.436388 -0.159308 0.099 Uiso 1 1 calc GR
C31 C 0.24114(11) 0.32206(12) 0.46181(12) 0.0149(3) Uani 1 1 d .
C32 C 0.22464(12) 0.43679(13) 0.45565(13) 0.0192(3) Uani 1 1 d .
C33 C 0.21282(13) 0.46134(14) 0.55015(13) 0.0239(4) Uani 1 1 d .
H33 H 0.204435 0.538186 0.547573 0.029 Uiso 1 1 calc R
C34 C 0.21301(14) 0.37616(15) 0.64776(14) 0.0281(4) Uani 1 1 d .
H34 H 0.206637 0.394590 0.711188 0.034 Uiso 1 1 calc R
C35 C 0.22251(14) 0.26406(15) 0.65280(13) 0.0256(4) Uani 1 1 d .
H35 H 0.219795 0.206161 0.720351 0.031 Uiso 1 1 calc R
C36 C 0.23600(12) 0.23455(13) 0.56048(12) 0.0183(3) Uani 1 1 d .
C37 C 0.22073(15) 0.53100(13) 0.34986(14) 0.0289(4) Uani 1 1 d .
H37 H 0.209970 0.497037 0.296656 0.035 Uiso 1 1 calc R
C38 C 0.33054(17) 0.58343(16) 0.30872(18) 0.0469(6) Uani 1 1 d .
H38A H 0.342545 0.618933 0.358629 0.070 Uiso 1 1 calc GR
H38B H 0.326700 0.640862 0.238337 0.070 Uiso 1 1 calc GR
H38C H 0.392732 0.524101 0.302819 0.070 Uiso 1 1 calc GR
C39 C 0.12181(16) 0.62312(15) 0.35656(17) 0.0376(5) Uani 1 1 d .
H39A H 0.052363 0.588112 0.385420 0.056 Uiso 1 1 calc GR
H39B H 0.116514 0.677593 0.285017 0.056 Uiso 1 1 calc GR
H39C H 0.133377 0.662515 0.403516 0.056 Uiso 1 1 calc GR
C40 C 0.24631(13) 0.11141(13) 0.56628(13) 0.0235(3) Uani 1 1 d .
H40 H 0.234130 0.110597 0.495783 0.028 Uiso 1 1 calc R
C41 C 0.15751(15) 0.04718(15) 0.65232(17) 0.0366(5) Uani 1 1 d .
H41A H 0.172232 0.039427 0.723113 0.055 Uiso 1 1 calc GR
H41B H 0.160307 -0.028234 0.646645 0.055 Uiso 1 1 calc GR
H41C H 0.083168 0.089272 0.642262 0.055 Uiso 1 1 calc GR
C42 C 0.36265(15) 0.04939(15) 0.58481(17) 0.0371(5) Uani 1 1 d .
H42A H 0.419205 0.090790 0.529684 0.056 Uiso 1 1 calc GR
H42B H 0.368187 -0.027320 0.581283 0.056 Uiso 1 1 calc GR
H42C H 0.375320 0.044862 0.655389 0.056 Uiso 1 1 calc GR
C43 C 0.00428(14) 0.05629(15) 0.00560(15) 0.0312(4) Uani 1 1 d .
H43A H -0.051398 0.066608 0.067016 0.037 Uiso 1 1 calc R
H43B H 0.079530 0.053995 0.021987 0.037 Uiso 1 1 calc R
C44 C -0.01461(17) 0.15753(17) -0.09221(15) 0.0374(4) Uani 1 1 d .
H44A H -0.091078 0.161828 -0.106848 0.045 Uiso 1 1 calc R
H44B H 0.039004 0.145873 -0.154290 0.045 Uiso 1 1 calc R
C45 C -0.00129(19) 0.26945(18) -0.08196(17) 0.0445(5) Uani 1 1 d .
H45A H -0.007630 0.329924 -0.150252 0.067 Uiso 1 1 calc GR
H45B H 0.072340 0.264448 -0.062661 0.067 Uiso 1 1 calc GR
H45C H -0.059962 0.286361 -0.026333 0.067 Uiso 1 1 calc GR

loop_
_atom_site_aniso_label
_atom_site_aniso_U_11
_atom_site_aniso_U_22
_atom_site_aniso_U_33
_atom_site_aniso_U_23
_atom_site_aniso_U_13
_atom_site_aniso_U_12
Co1 0.01093(12) 0.01817(13) 0.01529(14) -0.00859(10) -0.00231(9) 0.00050(9)
N1 0.0136(6) 0.0157(6) 0.0130(6) -0.0069(5) -0.0027(5) 0.0007(5)
N2 0.0146(6) 0.0174(6) 0.0132(6) -0.0078(5) -0.0015(5) -0.0006(5)
C1 0.0168(8) 0.0240(9) 0.0688(15) -0.0041(9) -0.0166(9) 0.0025(7)
C2 0.0133(8) 0.0585(13) 0.0689(15) -0.0507(12) -0.0041(8) 0.0047(8)
C3 0.0133(8) 0.0776(15) 0.0244(10) -0.0214(10) 0.0024(7) -0.0083(8)
C4 0.0157(8) 0.0320(9) 0.0430(12) 0.0004(8) -0.0052(7) -0.0070(7)
C5 0.0140(8) 0.0408(10) 0.0499(12) -0.0305(9) -0.0038(7) -0.0039(7)
C6 0.0156(8) 0.0605(13) 0.0241(9) -0.0095(9) -0.0088(7) -0.0047(8)
C7 0.0141(7) 0.0142(7) 0.0141(7) -0.0052(6) -0.0024(6) 0.0000(5)
C8 0.0125(7) 0.0139(7) 0.0133(7) -0.0044(6) -0.0024(6) 0.0005(5)
C9 0.0136(7) 0.0144(7) 0.0163(8) -0.0038(6) -0.0024(6) -0.0005(5)
C10 0.0156(7) 0.0135(7) 0.0156(8) -0.0027(6) -0.0038(6) -0.0013(5)
C11 0.0157(7) 0.0152(7) 0.0158(8) -0.0045(6) -0.0033(6) -0.0019(5)
C12 0.0209(8) 0.0269(8) 0.0200(8) -0.0105(7) -0.0032(6) -0.0050(6)
C13 0.0232(8) 0.0330(9) 0.0240(9) -0.0113(7) -0.0092(7) -0.0070(7)
C14 0.0150(7) 0.0279(8) 0.0274(9) -0.0056(7) -0.0067(7) -0.0049(6)
C15 0.0151(7) 0.0168(7) 0.0198(8) -0.0030(6) -0.0039(6) -0.0014(6)
C16 0.0120(7) 0.0236(8) 0.0268(9) -0.0061(7) -0.0005(6) -0.0005(6)
C17 0.0170(8) 0.0291(9) 0.0242(9) -0.0134(7) 0.0024(6) 0.0015(6)
C18 0.0178(7) 0.0239(8) 0.0195(8) -0.0112(6) -0.0024(6) 0.0004(6)
C19 0.0103(7) 0.0240(8) 0.0165(8) -0.0120(6) -0.0030(6) 0.0013(6)
C20 0.0179(7) 0.0249(8) 0.0257(9) -0.0156(7) -0.0071(6) 0.0028(6)
C21 0.0329(9) 0.0324(9) 0.0385(11) -0.0249(8) -0.0133(8) 0.0073(7)
C22 0.0360(10) 0.0518(12) 0.0301(10) -0.0318(9) -0.0104(8) 0.0094(8)
C23 0.0288(9) 0.0492(11) 0.0172(9) -0.0148(8) -0.0061(7) 0.0027(8)
C24 0.0178(7) 0.0309(9) 0.0163(8) -0.0094(7) -0.0038(6) -0.0002(6)
C25 0.0311(9) 0.0195(8) 0.0309(10) -0.0092(7) -0.0078(7) -0.0020(7)
C26 0.0403(11) 0.0398(11) 0.0482(13) 0.0044(9) -0.0222(10) -0.0063(9)
C27 0.0385(11) 0.0257(9) 0.0557(13) -0.0103(9) -0.0098(9) -0.0070(8)
C28 0.0422(10) 0.0301(9) 0.0178(9) -0.0019(7) -0.0087(8) -0.0105(8)
C29 0.0345(10) 0.0306(10) 0.0520(13) -0.0101(9) -0.0036(9) -0.0012(8)
C30 0.0360(12) 0.0460(13) 0.090(2) 0.0196(13) -0.0185(12) -0.0129(10)
C31 0.0099(6) 0.0217(7) 0.0157(8) -0.0099(6) -0.0011(6) -0.0011(5)
C32 0.0179(7) 0.0225(8) 0.0201(8) -0.0110(6) -0.0028(6) -0.0019(6)
C33 0.0223(8) 0.0269(8) 0.0288(9) -0.0181(7) -0.0037(7) -0.0005(6)
C34 0.0273(9) 0.0429(10) 0.0214(9) -0.0209(8) -0.0039(7) -0.0017(7)
C35 0.0269(8) 0.0356(9) 0.0135(8) -0.0067(7) -0.0044(7) -0.0030(7)
C36 0.0139(7) 0.0234(8) 0.0174(8) -0.0065(6) -0.0044(6) -0.0001(6)
C37 0.0455(11) 0.0181(8) 0.0242(9) -0.0080(7) -0.0064(8) -0.0034(7)
C38 0.0428(12) 0.0293(10) 0.0467(13) -0.0029(9) 0.0187(10) 0.0003(8)
C39 0.0363(10) 0.0253(9) 0.0458(12) -0.0018(8) -0.0123(9) -0.0033(8)
C40 0.0264(8) 0.0212(8) 0.0221(9) -0.0047(7) -0.0076(7) -0.0008(6)
C41 0.0273(9) 0.0257(9) 0.0475(12) -0.0009(8) -0.0050(8) -0.0034(7)
C42 0.0255(9) 0.0260(9) 0.0485(12) -0.0033(8) -0.0018(8) 0.0024(7)
C43 0.0238(9) 0.0441(11) 0.0289(10) -0.0177(8) -0.0015(7) -0.0036(7)
C44 0.0427(11) 0.0449(11) 0.0277(10) -0.0163(9) 0.0008(8) -0.0110(9)
C45 0.0523(13) 0.0461(12) 0.0381(12) -0.0180(10) 0.0011(10) -0.0138(10)

loop_
_atom_type_symbol
_atom_type_description
_atom_type_scat_dispersion_real
_atom_type_scat_dispersion_imag
_atom_type_scat_source
C C 0.0181 0.0091 'International Tables Vol C Tables 4.2.6.8 and 6.1.1.4'
H H 0.0000 0.0000 'International Tables Vol C Tables 4.2.6.8 and 6.1.1.4'
Co Co -2.3653 3.6143 'International Tables Vol C Tables 4.2.6.8 and 6.1.1.4'
N N 0.0311 0.0180 'International Tables Vol C Tables 4.2.6.8 and 6.1.1.4'

loop_
_geom_angle_atom_site_label_1
_geom_angle_atom_site_label_2
_geom_angle_atom_site_label_3
_geom_angle
_geom_angle_site_symmetry_1
_geom_angle_site_symmetry_3
N1 Co1 N2 81.60(5) . .
N1 Co1 C1 127.34(7) . .
N1 Co1 C2 163.31(7) . .
N1 Co1 C3 158.74(7) . .
N1 Co1 C4 123.76(6) . .
N1 Co1 C5 102.74(6) . .
N1 Co1 C6 104.07(6) . .
N2 Co1 C1 123.70(7) . .
N2 Co1 C2 100.87(6) . .
N2 Co1 C3 101.40(6) . .
N2 Co1 C4 124.66(6) . .
N2 Co1 C5 160.92(7) . .
N2 Co1 C6 160.20(7) . .
C1 Co1 C2 38.25(8) . .
C1 Co1 C3 68.54(8) . .
C1 Co1 C4 81.92(7) . .
C1 Co1 C5 68.51(7) . .
C1 Co1 C6 38.32(8) . .
C2 Co1 C3 37.37(8) . .
C2 Co1 C5 80.38(7) . .
C2 Co1 C6 68.36(7) . .
C3 Co1 C5 67.92(7) . .
C3 Co1 C6 80.28(7) . .
C4 Co1 C2 68.47(8) . .
C4 Co1 C3 38.02(8) . .
C4 Co1 C5 37.92(7) . .
C4 Co1 C6 68.23(7) . .
C6 Co1 C5 37.20(7) . .
C8 N1 Co1 112.69(10) . .
C8 N1 C19 118.70(12) . .
C19 N1 Co1 128.55(9) . .
C7 N2 Co1 112.68(10) . .
C7 N2 C31 118.02(12) . .
C31 N2 Co1 129.24(9) . .
Co1 C1 H1 126.9 . .
C2 C1 Co1 72.19(10) . .
C2 C1 H1 120.2 . .
C2 C1 C6 119.67(17) . .
C6 C1 Co1 72.72(10) . .
C6 C1 H1 120.2 . .
Co1 C2 H2 131.8 . .
C1 C2 Co1 69.56(10) . .
C1 C2 H2 120.0 . .
C3 C2 Co1 71.45(10) . .
C3 C2 C1 119.95(17) . .
C3 C2 H2 120.0 . .
Co1 C3 H3 132.3 . .
C2 C3 Co1 71.18(11) . .
C2 C3 H3 119.9 . .
C2 C3 C4 120.12(18) . .
C4 C3 Co1 69.58(10) . .
C4 C3 H3 119.9 . .
Co1 C4 H4 126.5 . .
C3 C4 Co1 72.39(10) . .
C3 C4 H4 119.9 . .
C3 C4 C5 120.28(17) . .
C5 C4 Co1 73.17(10) . .
C5 C4 H4 119.9 . .
Co1 C5 H5 132.9 . .
C4 C5 Co1 68.91(10) . .
C4 C5 H5 120.2 . .
C6 C5 Co1 71.11(10) . .
C6 C5 C4 119.69(17) . .
C6 C5 H5 120.2 . .
Co1 C6 H6 132.2 . .
C1 C6 Co1 68.96(10) . .
C1 C6 H6 120.0 . .
C5 C6 Co1 71.69(10) . .
C5 C6 C1 119.92(17) . .
C5 C6 H6 120.0 . .
N2 C7 C8 116.36(13) . .
N2 C7 C11 135.03(14) . .
C8 C7 C11 108.60(12) . .
N1 C8 C7 116.67(13) . .
N1 C8 C9 134.95(14) . .
C7 C8 C9 108.37(12) . .
C10 C9 C8 105.16(12) . .
C18 C9 C8 136.02(14) . .
C18 C9 C10 118.83(13) . .
C11 C10 C9 112.57(13) . .
C15 C10 C9 123.47(14) . .
C15 C10 C11 123.96(14) . .
C10 C11 C7 105.29(12) . .
C12 C11 C7 136.24(14) . .
C12 C11 C10 118.48(13) . .
C11 C12 H12 120.9 . .
C11 C12 C13 118.25(15) . .
C13 C12 H12 120.9 . .
C12 C13 H13 118.5 . .
C14 C13 C12 123.03(15) . .
C14 C13 H13 118.5 . .
C13 C14 H14 120.0 . .
C13 C14 C15 120.02(14) . .
C15 C14 H14 120.0 . .
C10 C15 C14 116.26(14) . .
C10 C15 C16 116.46(14) . .
C16 C15 C14 127.28(14) . .
C15 C16 H16 119.8 . .
C17 C16 C15 120.34(14) . .
C17 C16 H16 119.8 . .
C16 C17 H17 118.8 . .
C16 C17 C18 122.45(15) . .
C18 C17 H17 118.8 . .
C9 C18 C17 118.46(14) . .
C9 C18 H18 120.8 . .
C17 C18 H18 120.8 . .
C20 C19 N1 118.39(13) . .
C24 C19 N1 120.03(13) . .
C24 C19 C20 121.56(14) . .
C19 C20 C25 120.83(14) . .
C21 C20 C19 118.18(15) . .
C21 C20 C25 120.93(15) . .
C20 C21 H21 119.5 . .
C22 C21 C20 121.00(16) . .
C22 C21 H21 119.5 . .
C21 C22 H22 119.9 . .
C23 C22 C21 120.21(16) . .
C23 C22 H22 119.9 . .
C22 C23 H23 119.3 . .
C22 C23 C24 121.33(17) . .
C24 C23 H23 119.3 . .
C19 C24 C28 121.35(14) . .
C23 C24 C19 117.69(15) . .
C23 C24 C28 120.96(15) . .
C20 C25 H25 107.3 . .
C20 C25 C26 111.23(15) . .
C20 C25 C27 113.32(15) . .
C26 C25 H25 107.3 . .
C26 C25 C27 109.98(15) . .
C27 C25 H25 107.3 . .
C25 C26 H26A 109.5 . .
C25 C26 H26B 109.5 . .
C25 C26 H26C 109.5 . .
H26A C26 H26B 109.5 . .
H26A C26 H26C 109.5 . .
H26B C26 H26C 109.5 . .
C25 C27 H27A 109.5 . .
C25 C27 H27B 109.5 . .
C25 C27 H27C 109.5 . .
H27A C27 H27B 109.5 . .
H27A C27 H27C 109.5 . .
H27B C27 H27C 109.5 . .
C24 C28 H28 107.6 . .
C24 C28 C29 112.06(14) . .
C24 C28 C30 112.54(17) . .
C29 C28 H28 107.6 . .
C29 C28 C30 109.24(15) . .
C30 C28 H28 107.6 . .
C28 C29 H29A 109.5 . .
C28 C29 H29B 109.5 . .
C28 C29 H29C 109.5 . .
H29A C29 H29B 109.5 . .
H29A C29 H29C 109.5 . .
H29B C29 H29C 109.5 . .
C28 C30 H30A 109.5 . .
C28 C30 H30B 109.5 . .
C28 C30 H30C 109.5 . .
H30A C30 H30B 109.5 . .
H30A C30 H30C 109.5 . .
H30B C30 H30C 109.5 . .
C32 C31 N2 119.37(13) . .
C36 C31 N2 119.09(13) . .
C36 C31 C32 121.53(14) . .
C31 C32 C37 121.39(14) . .
C33 C32 C31 117.87(14) . .
C33 C32 C37 120.74(14) . .
C32 C33 H33 119.3 . .
C34 C33 C32 121.37(15) . .
C34 C33 H33 119.3 . .
C33 C34 H34 120.1 . .
C33 C34 C35 119.84(15) . .
C35 C34 H34 120.1 . .
C34 C35 H35 119.4 . .
C34 C35 C36 121.17(15) . .
C36 C35 H35 119.4 . .
C31 C36 C40 120.96(14) . .
C35 C36 C31 117.98(14) . .
C35 C36 C40 121.05(14) . .
C32 C37 H37 107.6 . .
C32 C37 C38 111.67(15) . .
C32 C37 C39 111.81(15) . .
C38 C37 H37 107.6 . .
C38 C37 C39 110.29(14) . .
C39 C37 H37 107.6 . .
C37 C38 H38A 109.5 . .
C37 C38 H38B 109.5 . .
C37 C38 H38C 109.5 . .
H38A C38 H38B 109.5 . .
H38A C38 H38C 109.5 . .
H38B C38 H38C 109.5 . .
C37 C39 H39A 109.5 . .
C37 C39 H39B 109.5 . .
C37 C39 H39C 109.5 . .
H39A C39 H39B 109.5 . .
H39A C39 H39C 109.5 . .
H39B C39 H39C 109.5 . .
C36 C40 H40 107.6 . .
C36 C40 C41 112.19(14) . .
C36 C40 C42 111.96(14) . .
C41 C40 H40 107.6 . .
C42 C40 H40 107.6 . .
C42 C40 C41 109.73(14) . .
C40 C41 H41A 109.5 . .
C40 C41 H41B 109.5 . .
C40 C41 H41C 109.5 . .
H41A C41 H41B 109.5 . .
H41A C41 H41C 109.5 . .
H41B C41 H41C 109.5 . .
C40 C42 H42A 109.5 . .
C40 C42 H42B 109.5 . .
C40 C42 H42C 109.5 . .
H42A C42 H42B 109.5 . .
H42A C42 H42C 109.5 . .
H42B C42 H42C 109.5 . .
C43 C43 H43A 108.7 2 .
C43 C43 H43B 108.7 2 .
H43A C43 H43B 107.6 . .
C44 C43 C43 114.35(19) . 2
C44 C43 H43A 108.7 . .
C44 C43 H43B 108.7 . .
C43 C44 H44A 108.8 . .
C43 C44 H44B 108.8 . .
C43 C44 C45 114.01(16) . .
H44A C44 H44B 107.6 . .
C45 C44 H44A 108.8 . .
C45 C44 H44B 108.8 . .
C44 C45 H45A 109.5 . .
C44 C45 H45B 109.5 . .
C44 C45 H45C 109.5 . .
H45A C45 H45B 109.5 . .
H45A C45 H45C 109.5 . .
H45B C45 H45C 109.5 . .

loop_
_geom_bond_atom_site_label_1
_geom_bond_atom_site_label_2
_geom_bond_distance
_geom_bond_site_symmetry_2
Co1 N1 1.9993(12) .
Co1 N2 2.0020(12) .
Co1 C1 2.1209(17) .
Co1 C2 2.1550(17) .
Co1 C3 2.1584(17) .
Co1 C4 2.1222(16) .
Co1 C5 2.1772(16) .
Co1 C6 2.1698(17) .
N1 C8 1.3224(19) .
N1 C19 1.4247(19) .
N2 C7 1.3246(19) .
N2 C31 1.4276(19) .
C1 H1 0.9500 .
C1 C2 1.401(3) .
C1 C6 1.409(3) .
C2 H2 0.9500 .
C2 C3 1.382(3) .
C3 H3 0.9500 .
C3 C4 1.395(3) .
C4 H4 0.9500 .
C4 C5 1.398(3) .
C5 H5 0.9500 .
C5 C6 1.386(3) .
C6 H6 0.9500 .
C7 C8 1.433(2) .
C7 C11 1.472(2) .
C8 C9 1.4744(19) .
C9 C10 1.425(2) .
C9 C18 1.370(2) .
C10 C11 1.420(2) .
C10 C15 1.394(2) .
C11 C12 1.379(2) .
C12 H12 0.9500 .
C12 C13 1.419(2) .
C13 H13 0.9500 .
C13 C14 1.371(2) .
C14 H14 0.9500 .
C14 C15 1.424(2) .
C15 C16 1.419(2) .
C16 H16 0.9500 .
C16 C17 1.375(2) .
C17 H17 0.9500 .
C17 C18 1.423(2) .
C18 H18 0.9500 .
C19 C20 1.408(2) .
C19 C24 1.405(2) .
C20 C21 1.390(2) .
C20 C25 1.519(2) .
C21 H21 0.9500 .
C21 C22 1.382(3) .
C22 H22 0.9500 .
C22 C23 1.379(3) .
C23 H23 0.9500 .
C23 C24 1.397(2) .
C24 C28 1.521(2) .
C25 H25 1.0000 .
C25 C26 1.526(3) .
C25 C27 1.528(2) .
C26 H26A 0.9800 .
C26 H26B 0.9800 .
C26 H26C 0.9800 .
C27 H27A 0.9800 .
C27 H27B 0.9800 .
C27 H27C 0.9800 .
C28 H28 1.0000 .
C28 C29 1.524(3) .
C28 C30 1.525(3) .
C29 H29A 0.9800 .
C29 H29B 0.9800 .
C29 H29C 0.9800 .
C30 H30A 0.9800 .
C30 H30B 0.9800 .
C30 H30C 0.9800 .
C31 C32 1.406(2) .
C31 C36 1.404(2) .
C32 C33 1.391(2) .
C32 C37 1.513(2) .
C33 H33 0.9500 .
C33 C34 1.383(2) .
C34 H34 0.9500 .
C34 C35 1.383(2) .
C35 H35 0.9500 .
C35 C36 1.395(2) .
C36 C40 1.519(2) .
C37 H37 1.0000 .
C37 C38 1.529(3) .
C37 C39 1.534(2) .
C38 H38A 0.9800 .
C38 H38B 0.9800 .
C38 H38C 0.9800 .
C39 H39A 0.9800 .
C39 H39B 0.9800 .
C39 H39C 0.9800 .
C40 H40 1.0000 .
C40 C41 1.532(2) .
C40 C42 1.525(2) .
C41 H41A 0.9800 .
C41 H41B 0.9800 .
C41 H41C 0.9800 .
C42 H42A 0.9800 .
C42 H42B 0.9800 .
C42 H42C 0.9800 .
C43 C43 1.513(4) 2
C43 H43A 0.9900 .
C43 H43B 0.9900 .
C43 C44 1.511(3) .
C44 H44A 0.9900 .
C44 H44B 0.9900 .
C44 C45 1.515(3) .
C45 H45A 0.9800 .
C45 H45B 0.9800 .
C45 H45C 0.9800 .
